data_4104092
loop_
_publ_author_name
'Zhen-Jiang Xu'
'Ran Fang'
'Cunyuan Zhao'
'Jie-Sheng Huang'
'Gong-Yong Li'
'Nianyong Zhu'
'Chi-Ming Che'

_publ_section_title
;
 cis-\b-Bis(carbonyl) Ruthenium-Salen Complexes: X-ray Crystal Structures
 and Remarkable Catalytic Properties toward Asymmetric Intramolecular
 Alkene Cyclopropanation
;
_journal_name_full 'Journal of the American Chemical Society'
_journal_page_first 4405
_journal_page_last 4417
_journal_paper_doi 10.1021/ja8086399
_journal_volume 131
_journal_year 2009
_chemical_formula_moiety 'C30 H36 N2 O4 Ru'
_chemical_formula_sum 'C30 H36 N2 O4 Ru'
_chemical_formula_weight 589.68
_chemical_name_systematic
;
 ?
;
_space_group_IT_number 19
_symmetry_cell_setting orthorhombic
_symmetry_space_group_name_Hall 'P 2ac 2ab'
_symmetry_space_group_name_H-M 'P 21 21 21'
_atom_sites_solution_hydrogens geom
_atom_sites_solution_primary direct
_atom_sites_solution_secondary difmap
_audit_creation_method SHELXL-97
_cell_angle_alpha 90.00
_cell_angle_beta 90.00
_cell_angle_gamma 90.00
_cell_formula_units_Z 4
_cell_length_a 11.893(2)
_cell_length_b 12.535(3)
_cell_length_c 19.076(4)
_cell_measurement_reflns_used 0
_cell_measurement_temperature 301(2)
_cell_measurement_theta_max 0
_cell_measurement_theta_min 0
_cell_volume 2843.8(10)
_computing_cell_refinement scalepack
_computing_data_collection marcontrol
_computing_data_reduction denzo
_computing_molecular_graphics 'Ortep-3 for Windows (Farrugia, 1997)'
_computing_publication_material 'WinGX publication routines (Farrugia, 1999)'
_computing_structure_refinement 'SHELXL-97 (Sheldrick, 1997)'
_computing_structure_solution SIR-97
_diffrn_ambient_temperature 301(2)
_diffrn_measured_fraction_theta_full 0.985
_diffrn_measured_fraction_theta_max 0.985
_diffrn_measurement_device_type 'marresearch IPDS mar300'
_diffrn_measurement_method oscillation
_diffrn_radiation_monochromator graphite
_diffrn_radiation_source 'fine-focus sealed tube'
_diffrn_radiation_type MoK\a
_diffrn_radiation_wavelength 0.71073
_diffrn_reflns_av_R_equivalents 0.0300
_diffrn_reflns_av_sigmaI/netI 0.0391
_diffrn_reflns_limit_h_max 14
_diffrn_reflns_limit_h_min -14
_diffrn_reflns_limit_k_max 15
_diffrn_reflns_limit_k_min -15
_diffrn_reflns_limit_l_max 23
_diffrn_reflns_limit_l_min -23
_diffrn_reflns_number 20995
_diffrn_reflns_theta_full 25.62
_diffrn_reflns_theta_max 25.62
_diffrn_reflns_theta_min 2.36
_exptl_absorpt_coefficient_mu 0.587
_exptl_absorpt_correction_type none
_exptl_crystal_colour yellow
_exptl_crystal_density_diffrn 1.377
_exptl_crystal_density_method 'not measured'
_exptl_crystal_description prism
_exptl_crystal_F_000 1224
_exptl_crystal_size_max 0.6
_exptl_crystal_size_mid 0.3
_exptl_crystal_size_min 0.25
_refine_diff_density_max 0.343
_refine_diff_density_min -0.543
_refine_diff_density_rms 0.077
_refine_ls_abs_structure_details 'Flack H D (1983), Acta Cryst. A39, 876-881'
_refine_ls_abs_structure_Flack -0.01(3)
_refine_ls_extinction_method none
_refine_ls_goodness_of_fit_ref 1.172
_refine_ls_hydrogen_treatment mixed
_refine_ls_matrix_type full
_refine_ls_number_parameters 334
_refine_ls_number_reflns 5287
_refine_ls_number_restraints 0
_refine_ls_restrained_S_all 1.172
_refine_ls_R_factor_all 0.0268
_refine_ls_R_factor_gt 0.0261
_refine_ls_shift/su_max 0.001
_refine_ls_shift/su_mean 0.000
_refine_ls_structure_factor_coef Fsqd
_refine_ls_weighting_details 'calc w=1/[\s^2^(Fo^2^)+(0.0000P)^2^+2.1204P] where P=(Fo^2^+2Fc^2^)/3'
_refine_ls_weighting_scheme calc
_refine_ls_wR_factor_gt 0.0765
_refine_ls_wR_factor_ref 0.0770
_reflns_number_gt 5164
_reflns_number_total 5287
_reflns_threshold_expression >2sigma(I)
_cod_data_source_file ja8086399_si_001_2.cif
_cod_data_source_block complex_1c
_cod_database_code 4104092

loop_
_symmetry_equiv_pos_as_xyz
'x, y, z'
'-x+1/2, -y, z+1/2'
'x+1/2, -y+1/2, -z'
'-x, y+1/2, -z+1/2'

loop_
_atom_site_label
_atom_site_type_symbol
_atom_site_fract_x
_atom_site_fract_y
_atom_site_fract_z
_atom_site_U_iso_or_equiv
_atom_site_adp_type
_atom_site_occupancy
_atom_site_symmetry_multiplicity
_atom_site_calc_flag
_atom_site_refinement_flags
Ru1 Ru 0.12169(2) 0.77339(2) 0.677475(12) 0.03287(8) Uani 1 1 d .
O1 O 0.28394(18) 0.7995(2) 0.71136(12) 0.0426(6) Uani 1 1 d .
O2 O 0.09578(17) 0.6772(2) 0.76545(11) 0.0382(5) Uani 1 1 d .
O3 O 0.1411(3) 0.9179(2) 0.55256(14) 0.0594(7) Uani 1 1 d .
O4 O 0.0386(3) 0.9591(2) 0.76507(17) 0.0724(9) Uani 1 1 d .
N1 N 0.1768(2) 0.6463(2) 0.61722(13) 0.0330(6) Uani 1 1 d .
N2 N -0.0292(2) 0.7075(2) 0.64813(13) 0.0347(6) Uani 1 1 d .
C1 C 0.3740(2) 0.7762(2) 0.67464(14) 0.0369(6) Uani 1 1 d .
C2 C 0.4763(3) 0.8320(3) 0.69043(17) 0.0415(8) Uani 1 1 d .
C3 C 0.5718(3) 0.8049(3) 0.65347(18) 0.0460(8) Uani 1 1 d .
H3 H 0.6382 0.8411 0.6634 0.055 Uiso 1 1 calc R
C4 C 0.5738(3) 0.7263(4) 0.60203(19) 0.0496(8) Uani 1 1 d .
H4 H 0.6403 0.7102 0.5786 0.060 Uiso 1 1 calc R
C5 C 0.4768(3) 0.6728(3) 0.58629(19) 0.0423(8) Uani 1 1 d .
H5 H 0.4779 0.6195 0.5523 0.051 Uiso 1 1 calc R
C6 C 0.3748(3) 0.6974(2) 0.62110(15) 0.0362(6) Uani 1 1 d .
C7 C 0.2806(3) 0.6334(3) 0.59937(17) 0.0363(7) Uani 1 1 d .
H7 H 0.2961 0.5768 0.5693 0.044 Uiso 1 1 calc R
C8 C 0.4785(3) 0.9199(3) 0.7463(2) 0.0534(10) Uani 1 1 d .
C9 C 0.5944(4) 0.9749(4) 0.7499(3) 0.0844(17) Uani 1 1 d .
H9A H 0.5930 1.0291 0.7855 0.127 Uiso 1 1 calc R
H9B H 0.6113 1.0067 0.7054 0.127 Uiso 1 1 calc R
H9C H 0.6509 0.9230 0.7612 0.127 Uiso 1 1 calc R
C10 C 0.3927(5) 1.0074(4) 0.7289(3) 0.0765(14) Uani 1 1 d .
H10A H 0.3946 1.0613 0.7646 0.115 Uiso 1 1 calc R
H10B H 0.3187 0.9768 0.7267 0.115 Uiso 1 1 calc R
H10C H 0.4110 1.0388 0.6844 0.115 Uiso 1 1 calc R
C11 C 0.4550(5) 0.8714(5) 0.8184(2) 0.0842(16) Uani 1 1 d .
H11A H 0.4559 0.9267 0.8532 0.126 Uiso 1 1 calc R
H11B H 0.5117 0.8194 0.8292 0.126 Uiso 1 1 calc R
H11C H 0.3825 0.8376 0.8181 0.126 Uiso 1 1 calc R
C12 C 0.0008(3) 0.6889(3) 0.80065(16) 0.0341(7) Uani 1 1 d .
C13 C -0.0005(3) 0.6772(3) 0.87500(17) 0.0384(7) Uani 1 1 d .
C14 C -0.1007(3) 0.6927(3) 0.90952(18) 0.0489(9) Uani 1 1 d .
H14 H -0.1009 0.6882 0.9582 0.059 Uiso 1 1 calc R
C15 C -0.2026(3) 0.7148(4) 0.87552(19) 0.0527(10) Uani 1 1 d .
H15 H -0.2681 0.7267 0.9011 0.063 Uiso 1 1 calc R
C16 C -0.2035(3) 0.7185(3) 0.80413(18) 0.0466(8) Uani 1 1 d .
H16 H -0.2712 0.7286 0.7807 0.056 Uiso 1 1 calc R
C17 C -0.1040(3) 0.7072(2) 0.76538(16) 0.0359(7) Uani 1 1 d .
C18 C -0.1107(3) 0.6902(3) 0.69127(15) 0.0373(7) Uani 1 1 d .
H18 H -0.1782 0.6649 0.6731 0.045 Uiso 1 1 calc R
C19 C 0.1074(3) 0.6456(3) 0.91407(17) 0.0441(8) Uani 1 1 d .
C20 C 0.1473(4) 0.5356(3) 0.8873(2) 0.0588(11) Uani 1 1 d .
H20A H 0.0887 0.4840 0.8942 0.088 Uiso 1 1 calc R
H20B H 0.2131 0.5141 0.9127 0.088 Uiso 1 1 calc R
H20C H 0.1648 0.5403 0.8382 0.088 Uiso 1 1 calc R
C21 C 0.1998(3) 0.7275(4) 0.9033(2) 0.0644(11) Uani 1 1 d .
H21A H 0.2661 0.7056 0.9281 0.097 Uiso 1 1 calc R
H21B H 0.1752 0.7955 0.9207 0.097 Uiso 1 1 calc R
H21C H 0.2165 0.7333 0.8542 0.097 Uiso 1 1 calc R
C22 C 0.0865(4) 0.6350(4) 0.99343(18) 0.0602(11) Uani 1 1 d .
H22A H 0.0282 0.5835 1.0015 0.090 Uiso 1 1 calc R
H22B H 0.0640 0.7028 1.0121 0.090 Uiso 1 1 calc R
H22C H 0.1544 0.6120 1.0161 0.090 Uiso 1 1 calc R
C23 C 0.0851(3) 0.5782(3) 0.58981(17) 0.0355(7) Uani 1 1 d .
H23 H 0.0669 0.5253 0.6259 0.043 Uiso 1 1 calc R
C24 C -0.0184(3) 0.6507(3) 0.58052(17) 0.0369(7) Uani 1 1 d .
H24 H -0.0017 0.7032 0.5439 0.044 Uiso 1 1 calc R
C25 C -0.1196(3) 0.5851(3) 0.55742(17) 0.0463(8) Uani 1 1 d .
H25A H -0.1838 0.6316 0.5506 0.056 Uiso 1 1 calc R
H25B H -0.1385 0.5337 0.5936 0.056 Uiso 1 1 calc R
C26 C -0.0932(3) 0.5267(3) 0.4892(2) 0.0528(9) Uani 1 1 d .
H26A H -0.1575 0.4839 0.4755 0.063 Uiso 1 1 calc R
H26B H -0.0793 0.5784 0.4523 0.063 Uiso 1 1 calc R
C27 C 0.0088(3) 0.4556(3) 0.4975(2) 0.0534(10) Uani 1 1 d .
H27A H 0.0259 0.4221 0.4529 0.064 Uiso 1 1 calc R
H27B H -0.0081 0.3996 0.5310 0.064 Uiso 1 1 calc R
C28 C 0.1112(3) 0.5182(3) 0.52261(19) 0.0456(8) Uani 1 1 d .
H28A H 0.1732 0.4694 0.5307 0.055 Uiso 1 1 calc R
H28B H 0.1339 0.5684 0.4866 0.055 Uiso 1 1 calc R
C29 C 0.1358(3) 0.8622(3) 0.60019(17) 0.0399(7) Uani 1 1 d .
C30 C 0.0674(3) 0.8898(3) 0.73234(19) 0.0456(8) Uani 1 1 d .

loop_
_atom_site_aniso_label
_atom_site_aniso_U_11
_atom_site_aniso_U_22
_atom_site_aniso_U_33
_atom_site_aniso_U_23
_atom_site_aniso_U_13
_atom_site_aniso_U_12
Ru1 0.03384(12) 0.03596(12) 0.02879(11) -0.00348(10) 0.00343(10) 0.00300(10)
O1 0.0332(11) 0.0577(17) 0.0368(11) -0.0130(11) 0.0027(9) -0.0021(10)
O2 0.0321(12) 0.0500(13) 0.0324(10) 0.0054(10) 0.0051(9) 0.0071(10)
O3 0.0691(19) 0.0609(16) 0.0484(14) 0.0145(13) 0.0069(14) -0.0036(15)
O4 0.107(3) 0.0461(16) 0.0644(18) -0.0176(15) 0.0321(18) 0.0124(17)
N1 0.0325(13) 0.0379(14) 0.0287(12) -0.0032(11) 0.0018(10) 0.0010(11)
N2 0.0360(13) 0.0396(16) 0.0284(12) 0.0005(11) 0.0002(10) 0.0044(12)
C1 0.0321(13) 0.0429(15) 0.0355(14) -0.0006(15) 0.0001(15) 0.0028(15)
C2 0.0401(17) 0.0459(18) 0.0384(18) -0.0002(15) -0.0042(14) 0.0009(15)
C3 0.0319(16) 0.058(2) 0.0485(19) 0.0018(16) -0.0044(14) 0.0008(15)
C4 0.0331(15) 0.062(2) 0.054(2) -0.001(2) 0.0083(14) 0.0083(18)
C5 0.0318(16) 0.0485(19) 0.0466(19) -0.0057(17) 0.0018(14) 0.0048(15)
C6 0.0337(14) 0.0399(16) 0.0350(14) 0.0008(12) 0.0023(14) 0.0030(14)
C7 0.0367(16) 0.0358(17) 0.0365(17) -0.0060(14) 0.0010(13) 0.0079(14)
C8 0.047(2) 0.058(2) 0.055(2) -0.0161(19) -0.0077(17) -0.0024(18)
C9 0.066(3) 0.085(4) 0.101(4) -0.041(3) -0.006(3) -0.019(3)
C10 0.076(3) 0.062(3) 0.091(3) -0.027(3) -0.008(3) 0.010(3)
C11 0.098(4) 0.112(4) 0.042(2) -0.020(3) -0.013(3) -0.022(3)
C12 0.0355(16) 0.0339(15) 0.0329(16) 0.0017(12) 0.0020(12) 0.0050(13)
C13 0.0400(17) 0.0435(18) 0.0317(15) -0.0005(15) 0.0018(13) 0.0033(15)
C14 0.053(2) 0.059(2) 0.0336(16) -0.0005(15) 0.0041(15) 0.0015(17)
C15 0.0414(18) 0.075(3) 0.0421(18) 0.000(2) 0.0136(15) 0.0081(19)
C16 0.0349(16) 0.059(2) 0.0463(19) -0.0018(18) 0.0044(14) 0.0052(17)
C17 0.0335(16) 0.0383(17) 0.0360(15) -0.0024(12) 0.0047(12) 0.0046(13)
C18 0.0305(14) 0.0453(16) 0.0360(15) 0.0010(12) 0.0012(13) 0.0032(13)
C19 0.047(2) 0.053(2) 0.0320(15) 0.0029(14) 0.0002(15) 0.0068(17)
C20 0.062(3) 0.063(2) 0.051(2) 0.0000(19) -0.0066(19) 0.023(2)
C21 0.057(2) 0.082(3) 0.054(2) 0.004(2) -0.0075(18) -0.007(2)
C22 0.071(3) 0.075(3) 0.0342(18) 0.0052(19) -0.0093(17) 0.013(2)
C23 0.0346(16) 0.0377(16) 0.0342(15) -0.0027(13) 0.0043(12) 0.0001(13)
C24 0.0390(17) 0.0415(18) 0.0303(15) -0.0017(13) 0.0036(13) 0.0034(14)
C25 0.0385(16) 0.060(2) 0.0403(16) -0.0089(15) -0.0034(16) 0.0045(18)
C26 0.052(2) 0.064(2) 0.0417(18) -0.0100(17) -0.0070(16) 0.0019(17)
C27 0.051(2) 0.055(2) 0.054(2) -0.0212(19) 0.0008(17) -0.0020(17)
C28 0.0425(19) 0.0465(18) 0.0478(18) -0.0141(15) 0.0028(17) 0.0026(17)
C29 0.0388(18) 0.0413(17) 0.0397(17) -0.0073(14) 0.0062(15) -0.0017(15)
C30 0.050(2) 0.050(2) 0.0367(17) 0.0045(16) 0.0058(16) 0.0007(17)

loop_
_atom_type_symbol
_atom_type_description
_atom_type_scat_dispersion_real
_atom_type_scat_dispersion_imag
_atom_type_scat_source
Ru Ru -1.2594 0.8363 'International Tables Vol C Tables 4.2.6.8 and 6.1.1.4'
O O 0.0106 0.0060 'International Tables Vol C Tables 4.2.6.8 and 6.1.1.4'
N N 0.0061 0.0033 'International Tables Vol C Tables 4.2.6.8 and 6.1.1.4'
C C 0.0033 0.0016 'International Tables Vol C Tables 4.2.6.8 and 6.1.1.4'
H H 0.0000 0.0000 'International Tables Vol C Tables 4.2.6.8 and 6.1.1.4'

loop_
_geom_angle_atom_site_label_1
_geom_angle_atom_site_label_2
_geom_angle_atom_site_label_3
_geom_angle
C29 Ru1 C30 90.46(15)
C29 Ru1 N2 95.95(13)
C30 Ru1 N2 99.26(14)
C29 Ru1 O1 93.96(13)
C30 Ru1 O1 91.34(13)
N2 Ru1 O1 165.40(10)
C29 Ru1 N1 89.51(12)
C30 Ru1 N1 178.66(14)
N2 Ru1 N1 79.41(10)
O1 Ru1 N1 89.99(10)
C29 Ru1 O2 176.45(12)
C30 Ru1 O2 87.17(13)
N2 Ru1 O2 81.85(9)
O1 Ru1 O2 88.73(9)
N1 Ru1 O2 92.80(10)
C1 O1 Ru1 124.13(19)
C12 O2 Ru1 118.03(19)
C7 N1 C23 122.6(3)
C7 N1 Ru1 123.1(2)
C23 N1 Ru1 113.98(19)
C18 N2 C24 122.7(3)
C18 N2 Ru1 123.4(2)
C24 N2 Ru1 110.82(19)
O1 C1 C6 122.9(3)
O1 C1 C2 118.1(3)
C6 C1 C2 119.0(3)
C3 C2 C1 118.0(3)
C3 C2 C8 121.2(3)
C1 C2 C8 120.7(3)
C2 C3 C4 123.3(3)
C5 C4 C3 119.2(3)
C4 C5 C6 120.8(3)
C5 C6 C1 119.6(3)
C5 C6 C7 114.2(3)
C1 C6 C7 126.2(3)
N1 C7 C6 126.7(3)
C11 C8 C2 109.6(4)
C11 C8 C10 110.9(4)
C2 C8 C10 110.6(3)
C11 C8 C9 107.5(4)
C2 C8 C9 111.6(4)
C10 C8 C9 106.6(4)
O2 C12 C13 120.2(3)
O2 C12 C17 121.4(3)
C13 C12 C17 118.2(3)
C14 C13 C12 118.1(3)
C14 C13 C19 121.9(3)
C12 C13 C19 120.0(3)
C13 C14 C15 123.7(3)
C16 C15 C14 118.4(3)
C15 C16 C17 121.2(3)
C16 C17 C18 119.2(3)
C16 C17 C12 120.1(3)
C18 C17 C12 119.2(3)
N2 C18 C17 124.2(3)
C21 C19 C13 111.4(3)
C21 C19 C22 108.0(3)
C13 C19 C22 111.4(3)
C21 C19 C20 109.7(3)
C13 C19 C20 109.0(3)
C22 C19 C20 107.3(3)
N1 C23 C28 115.7(3)
N1 C23 C24 106.8(3)
C28 C23 C24 111.0(3)
N2 C24 C25 116.4(3)
N2 C24 C23 104.7(3)
C25 C24 C23 110.2(3)
C24 C25 C26 110.1(3)
C27 C26 C25 110.9(3)
C26 C27 C28 111.7(3)
C23 C28 C27 110.9(3)
O3 C29 Ru1 177.9(3)
O4 C30 Ru1 177.9(4)

loop_
_geom_bond_atom_site_label_1
_geom_bond_atom_site_label_2
_geom_bond_distance
Ru1 C29 1.855(3)
Ru1 C30 1.908(4)
Ru1 N2 2.053(3)
Ru1 O1 2.061(2)
Ru1 N1 2.071(3)
Ru1 O2 2.089(2)
O1 C1 1.313(4)
O2 C12 1.322(4)
O3 C29 1.148(4)
O4 C30 1.123(5)
N1 C7 1.290(4)
N1 C23 1.481(4)
N2 C18 1.290(4)
N2 C24 1.479(4)
C1 C6 1.420(4)
C1 C2 1.436(4)
C2 C3 1.379(5)
C2 C8 1.532(5)
C3 C4 1.391(5)
C4 C5 1.367(5)
C5 C6 1.418(4)
C6 C7 1.439(5)
C8 C11 1.531(7)
C8 C10 1.535(6)
C8 C9 1.542(6)
C12 C13 1.426(4)
C12 C17 1.435(4)
C13 C14 1.376(5)
C13 C19 1.536(5)
C14 C15 1.403(5)
C15 C16 1.362(5)
C16 C17 1.402(4)
C17 C18 1.432(4)
C19 C21 1.517(6)
C19 C22 1.540(5)
C19 C20 1.546(5)
C23 C28 1.518(4)
C23 C24 1.541(4)
C24 C25 1.523(5)
C25 C26 1.526(5)
C26 C27 1.514(5)
C27 C28 1.526(5)
